data_4030580
loop_
_publ_author_name
'Sowa, Sylwia'
'Stankevi\<c, Marek'
'Szmigielska, Anna'
'Ma\/luszy\'nska, Hanna'
'Kozio\/l, Anna E'
'Pietrusiewicz, K Micha\/l'

_publ_section_title
;
 Reduction of Functionalized Tertiary Phosphine Oxides with BH3.
;
_journal_issue 3
_journal_name_full 'The Journal of organic chemistry'
_journal_page_first 1672
_journal_page_last 1688
_journal_paper_doi 10.1021/jo502623g
_journal_volume 80
_journal_year 2015
_chemical_absolute_configuration R
_chemical_formula_moiety 'C11 H17 O2 P'
_chemical_formula_sum 'C11 H17 O2 P'
_chemical_formula_weight 212.22
_chemical_melting_point 424.2(5)
_chemical_name_systematic
; 
 (R)-t-butyl(hydroxymethyl)phenylphosphine oxide
;
_space_group_IT_number 19
_symmetry_cell_setting orthorhombic
_symmetry_space_group_name_Hall 'P 2ac 2ab'
_symmetry_space_group_name_H-M 'P 21 21 21'
_atom_sites_solution_hydrogens geom
_atom_sites_solution_primary direct
_atom_sites_solution_secondary difmap
_audit_creation_method SHELXL-97
_cell_angle_alpha 90.00
_cell_angle_beta 90.00
_cell_angle_gamma 90.00
_cell_formula_units_Z 4
_cell_length_a 6.195(1)
_cell_length_b 9.737(1)
_cell_length_c 19.016(2)
_cell_measurement_reflns_used 8762
_cell_measurement_temperature 294(2)
_cell_measurement_theta_max 68.0757
_cell_measurement_theta_min 2.3213
_cell_volume 1147.1(3)
_computing_cell_refinement
;
CrysAlisPro, Agilent Technologies,
Version 1.171.36.20 (release 27-06-2012 CrysAlis171 .NET)
(compiled Jul 11 2012,15:38:31)
;
_computing_data_collection
;
CrysAlisPro, Agilent Technologies,
Version 1.171.36.20 (release 27-06-2012 CrysAlis171 .NET)
(compiled Jul 11 2012,15:38:31)
;
_computing_data_reduction
;
CrysAlisPro, Agilent Technologies,
Version 1.171.36.20 (release 27-06-2012 CrysAlis171 .NET)
(compiled Jul 11 2012,15:38:31)
;
_computing_structure_refinement 'SHELXL-97 (Sheldrick, 1997)'
_computing_structure_solution 'SHELXS-97 (Sheldrick, 1990)'
_diffrn_ambient_temperature 294(2)
_diffrn_detector_area_resol_mean 10.3200
_diffrn_measured_fraction_theta_full 0.996
_diffrn_measured_fraction_theta_max 0.996
_diffrn_measurement_device_type 'Xcalibur, Atlas, Gemini ultra'
_diffrn_measurement_method omega-2theta
_diffrn_radiation_monochromator mirror
_diffrn_radiation_source 'Enhance Ultra (Cu) X-ray Source'
_diffrn_radiation_type CuK\a
_diffrn_radiation_wavelength 1.54184
_diffrn_reflns_av_R_equivalents 0.0442
_diffrn_reflns_av_sigmaI/netI 0.0178
_diffrn_reflns_limit_h_max 7
_diffrn_reflns_limit_h_min -7
_diffrn_reflns_limit_k_max 11
_diffrn_reflns_limit_k_min -11
_diffrn_reflns_limit_l_max 22
_diffrn_reflns_limit_l_min -22
_diffrn_reflns_number 17294
_diffrn_reflns_theta_full 68.20
_diffrn_reflns_theta_max 68.20
_diffrn_reflns_theta_min 4.65
_exptl_absorpt_coefficient_mu 1.914
_exptl_absorpt_correction_T_max 1.00
_exptl_absorpt_correction_T_min 0.6734
_exptl_absorpt_correction_type multi-scan
_exptl_absorpt_process_details
; 
CrysAlisPro, Agilent Technologies,
Version 1.171.36.20 (release 27-06-2012)
Empirical absorption correction using spherical harmonics,
 implemented in SCALE3 ABSPACK scaling algorithm.
;
_exptl_crystal_colour colorless
_exptl_crystal_density_diffrn 1.229
_exptl_crystal_density_method 'not measured'
_exptl_crystal_description needle
_exptl_crystal_F_000 456
_exptl_crystal_size_max 0.2
_exptl_crystal_size_mid 0.05
_exptl_crystal_size_min 0.05
_refine_diff_density_max 0.244
_refine_diff_density_min -0.191
_refine_diff_density_rms 0.036
_refine_ls_abs_structure_details 'Flack H D (1983), Acta Cryst. A39, 876-881'
_refine_ls_abs_structure_Flack 0.00(3)
_refine_ls_extinction_method none
_refine_ls_goodness_of_fit_ref 1.063
_refine_ls_hydrogen_treatment constr
_refine_ls_matrix_type full
_refine_ls_number_parameters 139
_refine_ls_number_reflns 2083
_refine_ls_number_restraints 0
_refine_ls_restrained_S_all 1.063
_refine_ls_R_factor_all 0.0313
_refine_ls_R_factor_gt 0.0297
_refine_ls_shift/su_max 0.000
_refine_ls_shift/su_mean 0.000
_refine_ls_structure_factor_coef Fsqd
_refine_ls_weighting_details 'calc w=1/[\s^2^(Fo^2^)+(0.0544P)^2^+0.075P] where P=(Fo^2^+2Fc^2^)/3'
_refine_ls_weighting_scheme calc
_refine_ls_wR_factor_gt 0.0795
_refine_ls_wR_factor_ref 0.0814
_reflns_number_gt 1998
_reflns_number_total 2083
_reflns_threshold_expression >2sigma(I)
_cod_data_source_file jo502623g_si_002.cif
_cod_data_source_block cmpd-1358
_cod_depositor_comments
;
The following automatic conversions were performed:

'_chemical_melting_point' value '423.7-424.7 K' was changed to
'424.2(5)' - the average value was taken and precision was estimated.

'_symmetry_cell_setting' value 'ORTHORHOMBIC' changed to
'orthorhombic' according to
/usr/data/users/saulius/crontab/automatic-downloads/rss-feeds/ACS/lib/dictionaries/cif_core.dic
dictionary named 'cif_core.dic' version 2.4.2 from 2011-04-26.

Automatic conversion script
Id: cif_fix_values 3008 2015-01-20 13:52:24Z robertas 

 Adding full bibliography for 4030580.cif.
;
_cod_original_cell_volume 1147.1(2)
_cod_database_code 4030580

loop_
_symmetry_equiv_pos_as_xyz
'x, y, z'
'-x+1/2, -y, z+1/2'
'x+1/2, -y+1/2, -z'
'-x, y+1/2, -z+1/2'

loop_
_atom_site_label
_atom_site_type_symbol
_atom_site_fract_x
_atom_site_fract_y
_atom_site_fract_z
_atom_site_U_iso_or_equiv
_atom_site_adp_type
_atom_site_occupancy
_atom_site_symmetry_multiplicity
_atom_site_calc_flag
_atom_site_refinement_flags
P1 P 0.74471(7) 0.41993(4) 0.102268(18) 0.04185(14) Uani 1 1 d .
O1 O 0.5103(2) 0.40303(14) 0.08597(7) 0.0568(3) Uani 1 1 d .
C1 C 0.9205(4) 0.3321(2) 0.04033(11) 0.0615(5) Uani 1 1 d .
H1 H 1.0723 0.3492 0.0510 0.074 Uiso 1 1 d .
H1A H 0.8986 0.3688 -0.0060 0.074 Uiso 0.50 1 d P
H1B H 0.8861 0.2355 0.0400 0.074 Uiso 0.50 1 d P
O2A O 0.8813(5) 0.2004(2) 0.03743(13) 0.0545(6) Uani 0.50 1 d P
H2A H 0.9292 0.1478 -0.0036 0.065 Uiso 0.50 1 d P
O2B O 0.8773(6) 0.3571(3) -0.02596(15) 0.0734(8) Uani 0.50 1 d P
H2B H 0.9508 0.2786 -0.0578 0.088 Uiso 0.50 1 d P
C2 C 0.8108(3) 0.35718(17) 0.19072(9) 0.0469(4) Uani 1 1 d .
C3 C 0.7007(4) 0.4517(2) 0.24409(10) 0.0698(6) Uani 1 1 d .
H3A H 0.7245 0.4172 0.2907 0.084 Uiso 1 1 calc R
H3B H 0.5485 0.4548 0.2347 0.084 Uiso 1 1 calc R
H3C H 0.7600 0.5425 0.2403 0.084 Uiso 1 1 calc R
C4 C 1.0540(3) 0.3569(3) 0.20356(13) 0.0742(6) Uani 1 1 d .
H4A H 1.1102 0.4477 0.1964 0.089 Uiso 1 1 calc R
H4B H 1.1221 0.2944 0.1714 0.089 Uiso 1 1 calc R
H4C H 1.0827 0.3283 0.2510 0.089 Uiso 1 1 calc R
C5 C 0.7177(5) 0.2124(2) 0.19864(12) 0.0790(7) Uani 1 1 d .
H5A H 0.7907 0.1512 0.1670 0.095 Uiso 1 1 calc R
H5B H 0.5664 0.2139 0.1877 0.095 Uiso 1 1 calc R
H5C H 0.7377 0.1815 0.2461 0.095 Uiso 1 1 calc R
C1P C 0.8262(3) 0.59796(16) 0.09699(8) 0.0452(4) Uani 1 1 d .
C2P C 1.0334(3) 0.63926(19) 0.07995(10) 0.0545(5) Uani 1 1 d .
H2P H 1.1406 0.5736 0.0734 0.065 Uiso 1 1 calc R
C3P C 1.0830(4) 0.7771(2) 0.07260(11) 0.0636(5) Uani 1 1 d .
H3P H 1.2223 0.8035 0.0604 0.076 Uiso 1 1 calc R
C4P C 0.9260(4) 0.8753(2) 0.08333(11) 0.0669(6) Uani 1 1 d .
H4P H 0.9593 0.9679 0.0783 0.080 Uiso 1 1 calc R
C5P C 0.7216(4) 0.8363(2) 0.10141(11) 0.0689(6) Uani 1 1 d .
H5P H 0.6167 0.9030 0.1091 0.083 Uiso 1 1 calc R
C6P C 0.6682(4) 0.6982(2) 0.10851(10) 0.0575(5) Uani 1 1 d .
H6P H 0.5285 0.6728 0.1208 0.069 Uiso 1 1 calc R

loop_
_atom_site_aniso_label
_atom_site_aniso_U_11
_atom_site_aniso_U_22
_atom_site_aniso_U_33
_atom_site_aniso_U_23
_atom_site_aniso_U_13
_atom_site_aniso_U_12
P1 0.0440(2) 0.0406(2) 0.0409(2) -0.00648(14) -0.00004(18) 0.00449(18)
O1 0.0479(7) 0.0659(8) 0.0565(7) -0.0140(6) -0.0072(5) 0.0045(6)
C1 0.0628(12) 0.0621(12) 0.0596(11) -0.0195(9) 0.0103(9) 0.0066(9)
O2A 0.0723(18) 0.0333(11) 0.0578(14) -0.0128(10) 0.0174(12) -0.0036(10)
O2B 0.090(2) 0.0748(19) 0.0552(16) -0.0081(14) 0.0065(14) 0.0099(16)
C2 0.0503(10) 0.0434(8) 0.0471(8) 0.0023(7) -0.0006(7) 0.0010(7)
C3 0.0924(17) 0.0729(12) 0.0442(9) -0.0029(9) 0.0044(9) 0.0147(12)
C4 0.0591(13) 0.0929(16) 0.0706(13) 0.0214(12) -0.0132(11) 0.0066(12)
C5 0.109(2) 0.0525(11) 0.0752(13) 0.0097(9) 0.0029(13) -0.0142(13)
C1P 0.0540(9) 0.0427(8) 0.0389(7) 0.0002(6) -0.0014(7) 0.0089(7)
C2P 0.0586(12) 0.0493(9) 0.0557(10) 0.0062(8) 0.0083(8) 0.0068(8)
C3P 0.0747(14) 0.0557(11) 0.0604(11) 0.0060(9) 0.0027(10) -0.0052(10)
C4P 0.0963(17) 0.0440(9) 0.0604(11) 0.0012(9) -0.0088(11) 0.0020(10)
C5P 0.0905(17) 0.0459(9) 0.0702(12) -0.0107(8) -0.0111(13) 0.0200(11)
C6P 0.0653(11) 0.0512(10) 0.0561(10) -0.0075(8) -0.0022(8) 0.0144(9)

loop_
_atom_type_symbol
_atom_type_description
_atom_type_scat_dispersion_real
_atom_type_scat_dispersion_imag
_atom_type_scat_source
C C 0.0181 0.0091 'International Tables Vol C Tables 4.2.6.8 and 6.1.1.4'
H H 0.0000 0.0000 'International Tables Vol C Tables 4.2.6.8 and 6.1.1.4'
O O 0.0492 0.0322 'International Tables Vol C Tables 4.2.6.8 and 6.1.1.4'
P P 0.2955 0.4335 'International Tables Vol C Tables 4.2.6.8 and 6.1.1.4'

loop_
_geom_angle_atom_site_label_1
_geom_angle_atom_site_label_2
_geom_angle_atom_site_label_3
_geom_angle
O1 P1 C1P 111.43(8)
O1 P1 C1 113.33(9)
C1P P1 C1 104.35(9)
O1 P1 C2 111.72(8)
C1P P1 C2 107.92(8)
C1 P1 C2 107.67(9)
O2A C1 O2B 95.9(2)
O2A C1 P1 112.21(18)
O2B C1 P1 114.43(19)
O2A C1 H1 110.8
O2B C1 H1 111.4
P1 C1 H1 111.2
O2A C1 H1A 107.5
P1 C1 H1A 109.5
H1 C1 H1A 105.3
O2B C1 H1B 97.5
P1 C1 H1B 109.3
H1 C1 H1B 112.3
H1A C1 H1B 109.1
C1 O2A H2A 119.4
C1 O2B H2B 108.8
C4 C2 C5 110.8(2)
C4 C2 C3 109.57(18)
C5 C2 C3 108.70(17)
C4 C2 P1 111.55(14)
C5 C2 P1 108.23(13)
C3 C2 P1 107.94(12)
C2 C3 H3A 109.5
C2 C3 H3B 109.5
H3A C3 H3B 109.5
C2 C3 H3C 109.5
H3A C3 H3C 109.5
H3B C3 H3C 109.5
C2 C4 H4A 109.5
C2 C4 H4B 109.5
H4A C4 H4B 109.5
C2 C4 H4C 109.5
H4A C4 H4C 109.5
H4B C4 H4C 109.5
C2 C5 H5A 109.5
C2 C5 H5B 109.5
H5A C5 H5B 109.5
C2 C5 H5C 109.5
H5A C5 H5C 109.5
H5B C5 H5C 109.5
C2P C1P C6P 118.86(18)
C2P C1P P1 123.41(13)
C6P C1P P1 117.69(16)
C1P C2P C3P 120.76(18)
C1P C2P H2P 119.6
C3P C2P H2P 119.6
C4P C3P C2P 120.1(2)
C4P C3P H3P 120.0
C2P C3P H3P 120.0
C5P C4P C3P 119.9(2)
C5P C4P H4P 120.0
C3P C4P H4P 120.0
C4P C5P C6P 120.9(2)
C4P C5P H5P 119.6
C6P C5P H5P 119.6
C5P C6P C1P 119.5(2)
C5P C6P H6P 120.3
C1P C6P H6P 120.3

loop_
_geom_bond_atom_site_label_1
_geom_bond_atom_site_label_2
_geom_bond_distance
P1 O1 1.4940(13)
P1 C1P 1.8083(17)
P1 C1 1.818(2)
P1 C2 1.8357(17)
C1 O2A 1.306(3)
C1 O2B 1.311(4)
C1 H1 0.9764
C1 H1A 0.9604
C1 H1B 0.9644
O2A H2A 0.9793
O2B H2B 1.0755
C2 C4 1.526(3)
C2 C5 1.530(2)
C2 C3 1.531(3)
C3 H3A 0.9600
C3 H3B 0.9600
C3 H3C 0.9600
C4 H4A 0.9600
C4 H4B 0.9600
C4 H4C 0.9600
C5 H5A 0.9600
C5 H5B 0.9600
C5 H5C 0.9600
C1P C2P 1.384(3)
C1P C6P 1.400(2)
C2P C3P 1.384(3)
C2P H2P 0.9300
C3P C4P 1.379(3)
C3P H3P 0.9300
C4P C5P 1.366(4)
C4P H4P 0.9300
C5P C6P 1.391(3)
C5P H5P 0.9300
C6P H6P 0.9300

loop_
_geom_torsion_atom_site_label_1
_geom_torsion_atom_site_label_2
_geom_torsion_atom_site_label_3
_geom_torsion_atom_site_label_4
_geom_torsion
O1 P1 C1 O2A -58.3(2)
C1P P1 C1 O2A -179.7(2)
C2 P1 C1 O2A 65.8(2)
O1 P1 C1 O2B 49.7(2)
C1P P1 C1 O2B -71.7(2)
C2 P1 C1 O2B 173.8(2)
O1 P1 C2 C4 172.44(15)
C1P P1 C2 C4 -64.72(17)
C1 P1 C2 C4 47.39(18)
O1 P1 C2 C5 50.35(17)
C1P P1 C2 C5 173.19(15)
C1 P1 C2 C5 -74.70(17)
O1 P1 C2 C3 -67.13(15)
C1P P1 C2 C3 55.71(16)
C1 P1 C2 C3 167.82(15)
O1 P1 C1P C2P -151.67(15)
C1 P1 C1P C2P -29.02(17)
C2 P1 C1P C2P 85.31(16)
O1 P1 C1P C6P 26.08(15)
C1 P1 C1P C6P 148.73(14)
C2 P1 C1P C6P -96.93(14)
C6P C1P C2P C3P -1.6(3)
P1 C1P C2P C3P 176.10(15)
C1P C2P C3P C4P 1.0(3)
C2P C3P C4P C5P 0.2(3)
C3P C4P C5P C6P -0.7(3)
C4P C5P C6P C1P 0.0(3)
C2P C1P C6P C5P 1.1(3)
P1 C1P C6P C5P -176.75(15)
